data_4326340
loop_
_publ_author_name
'Sabuj Kundu'
'William W. Brennessel'
'William D. Jones'

_publ_contact_author_address 'Department of Chemistry, University of Rochester, Rochester, New York 14627'
_publ_contact_author_email jones@chem.rochester.edu
_publ_contact_author_name 'William D. Jones'
_publ_section_title
;
 Synthesis and Reactivity of New Ni, Pd, and Pt
 2,6-Bis(di-tert-butylphosphinito)pyridine Pincer Complexes
;
_journal_name_full 'Inorganic Chemistry'
_journal_page_first 9443
_journal_page_last 9453
_journal_paper_doi 10.1021/ic201102v
_journal_volume 50
_journal_year 2011
_chemical_formula_moiety 'C26 H42 N2 Ni O4 P2'
_chemical_formula_sum 'C26 H42 N2 Ni O4 P2'
_chemical_formula_weight 567.27
_chemical_name_common jonsk12
_chemical_name_systematic
; 
 Ni(PONOPONOP)
;
_space_group_IT_number 70
_symmetry_cell_setting orthorhombic
_symmetry_space_group_name_Hall '-F 2uv 2vw'
_symmetry_space_group_name_H-M 'F d d d :2'
_atom_sites_solution_hydrogens geom
_atom_sites_solution_primary direct
_atom_sites_solution_secondary difmap
_audit_creation_method SHELXL-97
_cell_angle_alpha 90.00
_cell_angle_beta 90.00
_cell_angle_gamma 90.00
_cell_formula_units_Z 8
_cell_length_a 12.6621(17)
_cell_length_b 16.885(2)
_cell_length_c 25.449(4)
_cell_measurement_reflns_used 4057
_cell_measurement_temperature 100.0(1)
_cell_measurement_theta_max 34.02
_cell_measurement_theta_min 2.16
_cell_volume 5441.0(13)
_computing_cell_refinement 'SAINT (Bruker, 2009)'
_computing_data_collection 'APEX2 (Bruker, 2009)'
_computing_data_reduction 'SAINT (Bruker, 2009)'
_computing_molecular_graphics 'SHELXTL (Sheldrick, 2008)'
_computing_publication_material 'SHELXTL (Sheldrick, 2008)'
_computing_structure_refinement 'SHELXL-97 (Sheldrick, 2008)'
_computing_structure_solution 'SIR97 (Altomare et al., 1999)'
_diffrn_ambient_temperature 100.0(1)
_diffrn_measured_fraction_theta_full 0.993
_diffrn_measured_fraction_theta_max 0.993
_diffrn_measurement_device_type 'Bruker SMART APEX II CCD Platform'
_diffrn_measurement_method 'area detector, \w scans per \f'
_diffrn_radiation_monochromator graphite
_diffrn_radiation_source 'fine-focus sealed tube'
_diffrn_radiation_type MoK\a
_diffrn_radiation_wavelength 0.71073
_diffrn_reflns_av_R_equivalents 0.0978
_diffrn_reflns_av_sigmaI/netI 0.0490
_diffrn_reflns_limit_h_max 21
_diffrn_reflns_limit_h_min -21
_diffrn_reflns_limit_k_max 27
_diffrn_reflns_limit_k_min -27
_diffrn_reflns_limit_l_max 42
_diffrn_reflns_limit_l_min -42
_diffrn_reflns_number 29994
_diffrn_reflns_theta_full 36.31
_diffrn_reflns_theta_max 36.31
_diffrn_reflns_theta_min 2.16
_diffrn_standards_number 0
_exptl_absorpt_coefficient_mu 0.865
_exptl_absorpt_correction_T_max 0.9662
_exptl_absorpt_correction_T_min 0.8598
_exptl_absorpt_correction_type multi-scan
_exptl_absorpt_process_details 'SADABS (Sheldrick, 2008)'
_exptl_crystal_colour yellow
_exptl_crystal_density_diffrn 1.385
_exptl_crystal_description plate
_exptl_crystal_F_000 2416
_exptl_crystal_size_max 0.18
_exptl_crystal_size_mid 0.14
_exptl_crystal_size_min 0.04
_refine_diff_density_max 0.859
_refine_diff_density_min -0.755
_refine_diff_density_rms 0.138
_refine_ls_extinction_method none
_refine_ls_goodness_of_fit_ref 1.146
_refine_ls_hydrogen_treatment constr
_refine_ls_matrix_type full
_refine_ls_number_parameters 97
_refine_ls_number_reflns 3284
_refine_ls_number_restraints 6
_refine_ls_restrained_S_all 1.151
_refine_ls_R_factor_all 0.1147
_refine_ls_R_factor_gt 0.0767
_refine_ls_shift/su_max 0.000
_refine_ls_shift/su_mean 0.000
_refine_ls_structure_factor_coef Fsqd
_refine_ls_weighting_details 'calc w=1/[\s^2^(Fo^2^)+(0.0199P)^2^+126.3410P] where P=(Fo^2^+2Fc^2^)/3'
_refine_ls_weighting_scheme calc
_refine_ls_wR_factor_gt 0.1722
_refine_ls_wR_factor_ref 0.1858
_reflns_number_gt 2169
_reflns_number_total 3284
_reflns_threshold_expression >2sigma(I)
_cod_data_source_file ic201102v_si_002_09.cif
_cod_data_source_block jonsk12_NiP2O4N2
_cod_original_cell_volume 5440.9(13)
_cod_original_sg_symbol_H-M 'F d d d'
_cod_database_code 4326340

loop_
_symmetry_equiv_pos_as_xyz
'x, y, z'
'-x+3/4, -y+3/4, z'
'-x+3/4, y, -z+3/4'
'x, -y+3/4, -z+3/4'
'x, y+1/2, z+1/2'
'-x+3/4, -y+5/4, z+1/2'
'-x+3/4, y+1/2, -z+5/4'
'x, -y+5/4, -z+5/4'
'x+1/2, y, z+1/2'
'-x+5/4, -y+3/4, z+1/2'
'-x+5/4, y, -z+5/4'
'x+1/2, -y+3/4, -z+5/4'
'x+1/2, y+1/2, z'
'-x+5/4, -y+5/4, z'
'-x+5/4, y+1/2, -z+3/4'
'x+1/2, -y+5/4, -z+3/4'
'-x, -y, -z'
'x-3/4, y-3/4, -z'
'x-3/4, -y, z-3/4'
'-x, y-3/4, z-3/4'
'-x, -y+1/2, -z+1/2'
'x-3/4, y-1/4, -z+1/2'
'x-3/4, -y+1/2, z-1/4'
'-x, y-1/4, z-1/4'
'-x+1/2, -y, -z+1/2'
'x-1/4, y-3/4, -z+1/2'
'x-1/4, -y, z-1/4'
'-x+1/2, y-3/4, z-1/4'
'-x+1/2, -y+1/2, -z'
'x-1/4, y-1/4, -z'
'x-1/4, -y+1/2, z-3/4'
'-x+1/2, y-1/4, z-3/4'

loop_
_atom_site_label
_atom_site_type_symbol
_atom_site_fract_x
_atom_site_fract_y
_atom_site_fract_z
_atom_site_U_iso_or_equiv
_atom_site_adp_type
_atom_site_occupancy
_atom_site_symmetry_multiplicity
_atom_site_calc_flag
_atom_site_refinement_flags
_atom_site_disorder_assembly
_atom_site_disorder_group
Ni1 Ni 0.1250 0.1250 0.1250 0.01348(17) Uani 1 4 d S . .
P1 P 0.30135(8) 0.1250 0.1250 0.0159(2) Uani 1 2 d S . .
O1 O 0.30456(19) 0.23476(15) 0.13205(14) 0.0288(7) Uani 1 1 d . . .
N1 N 0.1250 0.2354(2) 0.1250 0.0192(7) Uani 1 2 d S . .
C1 C 0.2172(3) 0.27528(17) 0.12937(15) 0.0188(5) Uani 1 1 d . . .
C2 C 0.2194(3) 0.35788(18) 0.13025(15) 0.0211(6) Uani 1 1 d . . .
H2 H 0.2841 0.3858 0.1343 0.025 Uiso 1 1 calc R . .
C3 C 0.1250 0.3979(3) 0.1250 0.0203(8) Uani 1 2 d S . .
H3 H 0.1250 0.4541 0.1250 0.024 Uiso 1 2 calc SR . .
C4 C 0.3798(3) 0.1329(2) 0.06173(14) 0.0226(6) Uani 1 1 d D . .
C5 C 0.3038(8) 0.1604(6) 0.0206(3) 0.0335(14) Uani 0.50 1 d PD A 1
H5A H 0.2808 0.2144 0.0286 0.050 Uiso 0.50 1 calc PR A 1
H5B H 0.2424 0.1251 0.0200 0.050 Uiso 0.50 1 calc PR A 1
H5C H 0.3385 0.1595 -0.0139 0.050 Uiso 0.50 1 calc PR A 1
C6 C 0.4231(7) 0.0512(5) 0.0428(4) 0.0335(13) Uani 0.50 1 d PD A 1
H6A H 0.3653 0.0126 0.0417 0.050 Uiso 0.50 1 calc PR A 1
H6B H 0.4778 0.0327 0.0671 0.050 Uiso 0.50 1 calc PR A 1
H6C H 0.4535 0.0569 0.0075 0.050 Uiso 0.50 1 calc PR A 1
C7 C 0.4759(6) 0.1867(5) 0.0659(3) 0.0279(11) Uani 0.50 1 d PD A 1
H7A H 0.5113 0.1895 0.0317 0.042 Uiso 0.50 1 calc PR A 1
H7B H 0.5249 0.1653 0.0921 0.042 Uiso 0.50 1 calc PR A 1
H7C H 0.4534 0.2399 0.0765 0.042 Uiso 0.50 1 calc PR A 1
C5' C 0.2998(7) 0.1172(6) 0.0180(3) 0.0335(14) Uani 0.50 1 d PD A 5
H5D H 0.3345 0.1228 -0.0162 0.050 Uiso 0.50 1 calc PR A 5
H5E H 0.2418 0.1553 0.0206 0.050 Uiso 0.50 1 calc PR A 5
H5F H 0.2719 0.0633 0.0215 0.050 Uiso 0.50 1 calc PR A 5
C6' C 0.4741(7) 0.0818(5) 0.0588(4) 0.0335(13) Uani 0.50 1 d PD A 5
H6D H 0.4530 0.0264 0.0632 0.050 Uiso 0.50 1 calc PR A 5
H6E H 0.5237 0.0965 0.0867 0.050 Uiso 0.50 1 calc PR A 5
H6F H 0.5081 0.0886 0.0245 0.050 Uiso 0.50 1 calc PR A 5
C7' C 0.4187(7) 0.2208(4) 0.0517(3) 0.0279(11) Uani 0.50 1 d PD A 5
H7D H 0.4674 0.2367 0.0797 0.042 Uiso 0.50 1 calc PR A 5
H7E H 0.3577 0.2566 0.0514 0.042 Uiso 0.50 1 calc PR A 5
H7F H 0.4551 0.2236 0.0177 0.042 Uiso 0.50 1 calc PR A 5

loop_
_atom_site_aniso_label
_atom_site_aniso_U_11
_atom_site_aniso_U_22
_atom_site_aniso_U_33
_atom_site_aniso_U_23
_atom_site_aniso_U_13
_atom_site_aniso_U_12
Ni1 0.0119(3) 0.0091(3) 0.0194(4) 0.000 0.000 0.000
P1 0.0127(5) 0.0148(5) 0.0203(5) -0.0010(4) 0.000 0.000
O1 0.0146(11) 0.0112(10) 0.061(2) -0.0025(12) -0.0031(12) 0.0008(8)
N1 0.0153(15) 0.0181(17) 0.0240(18) 0.000 0.0003(16) 0.000
C1 0.0160(11) 0.0142(12) 0.0262(15) -0.0006(12) -0.0001(12) -0.0009(10)
C2 0.0188(13) 0.0142(12) 0.0302(17) -0.0012(12) 0.0012(13) -0.0010(11)
C3 0.0193(18) 0.0135(17) 0.028(2) 0.000 0.002(2) 0.000
C4 0.0226(14) 0.0219(15) 0.0231(14) -0.0006(12) 0.0050(12) -0.0014(14)
C5 0.045(3) 0.036(3) 0.020(2) 0.000(3) 0.000(2) -0.003(3)
C6 0.030(3) 0.025(3) 0.046(4) -0.002(2) 0.015(3) 0.003(2)
C7 0.029(3) 0.022(2) 0.032(3) 0.003(2) 0.010(2) -0.0048(19)
C5' 0.045(3) 0.036(3) 0.020(2) 0.000(3) 0.000(2) -0.003(3)
C6' 0.030(3) 0.025(3) 0.046(4) -0.002(2) 0.015(3) 0.003(2)
C7' 0.029(3) 0.022(2) 0.032(3) 0.003(2) 0.010(2) -0.0048(19)

loop_
_atom_type_symbol
_atom_type_description
_atom_type_scat_dispersion_real
_atom_type_scat_dispersion_imag
_atom_type_scat_source
C C 0.0033 0.0016 'International Tables Vol C Tables 4.2.6.8 and 6.1.1.4'
H H 0.0000 0.0000 'International Tables Vol C Tables 4.2.6.8 and 6.1.1.4'
N N 0.0061 0.0033 'International Tables Vol C Tables 4.2.6.8 and 6.1.1.4'
O O 0.0106 0.0060 'International Tables Vol C Tables 4.2.6.8 and 6.1.1.4'
P P 0.1023 0.0942 'International Tables Vol C Tables 4.2.6.8 and 6.1.1.4'
Ni Ni 0.3393 1.1124 'International Tables Vol C Tables 4.2.6.8 and 6.1.1.4'

loop_
_geom_angle_atom_site_label_1
_geom_angle_atom_site_label_2
_geom_angle_atom_site_label_3
_geom_angle
_geom_angle_site_symmetry_1
_geom_angle_site_symmetry_3
N1 Ni1 N1 180.0 14_445 .
N1 Ni1 P1 90.0 14_445 .
N1 Ni1 P1 90.0 . .
N1 Ni1 P1 90.0 14_445 14_445
N1 Ni1 P1 90.0 . 14_445
P1 Ni1 P1 180.0 . 14_445
O1 P1 O1 177.50(17) . 8_544
O1 P1 C4 90.00(15) . .
O1 P1 C4 88.68(15) 8_544 .
O1 P1 C4 88.68(15) . 8_544
O1 P1 C4 90.01(15) 8_544 8_544
C4 P1 C4 116.8(2) . 8_544
O1 P1 Ni1 91.25(8) . .
O1 P1 Ni1 91.25(8) 8_544 .
C4 P1 Ni1 121.60(12) . .
C4 P1 Ni1 121.60(12) 8_544 .
C1 O1 P1 119.9(2) . .
C1 N1 C1 120.2(4) 11_454 .
C1 N1 Ni1 119.9(2) 11_454 .
C1 N1 Ni1 119.9(2) . .
O1 C1 N1 118.4(3) . .
O1 C1 C2 120.5(3) . .
N1 C1 C2 121.1(3) . .
C3 C2 C1 118.1(3) . .
C3 C2 H2 121.0 . .
C1 C2 H2 121.0 . .
C2 C3 C2 121.4(4) . 11_454
C2 C3 H3 119.3 . .
C2 C3 H3 119.3 11_454 .
C5 C4 C7 112.2(5) . .
C6' C4 C5' 113.4(6) . .
C5 C4 C6 106.4(6) . .
C7 C4 C6 105.6(5) . .
C6' C4 C7' 106.8(5) . .
C5' C4 C7' 104.5(5) . .
C6' C4 P1 115.2(4) . .
C5 C4 P1 106.2(4) . .
C7 C4 P1 113.7(4) . .
C5' C4 P1 105.0(4) . .
C6 C4 P1 112.6(4) . .
C7' C4 P1 111.5(4) . .
C4 C5 H5A 109.5 . .
C4 C5 H5B 109.5 . .
C4 C5 H5C 109.5 . .
C4 C6 H6A 109.5 . .
C4 C6 H6B 109.5 . .
C4 C6 H6C 109.5 . .
C4 C7 H7A 109.5 . .
C4 C7 H7B 109.5 . .
C4 C7 H7C 109.5 . .
C4 C5' H5D 109.5 . .
C4 C5' H5E 109.5 . .
C4 C5' H5F 109.5 . .
C4 C6' H6D 109.5 . .
C4 C6' H6E 109.5 . .
C4 C6' H6F 109.5 . .
C4 C7' H7D 109.5 . .
C4 C7' H7E 109.5 . .
C4 C7' H7F 109.5 . .

loop_
_geom_bond_atom_site_label_1
_geom_bond_atom_site_label_2
_geom_bond_distance
_geom_bond_site_symmetry_2
Ni1 N1 1.864(4) 14_445
Ni1 N1 1.864(4) .
Ni1 P1 2.2330(11) .
Ni1 P1 2.2330(11) 14_445
P1 O1 1.862(3) .
P1 O1 1.862(3) 8_544
P1 C4 1.897(3) .
P1 C4 1.897(3) 8_544
O1 C1 1.302(4) .
N1 C1 1.352(4) 11_454
N1 C1 1.353(4) .
C1 C2 1.395(4) .
C2 C3 1.380(4) .
C2 H2 0.9500 .
C3 C2 1.380(4) 11_454
C3 H3 0.9500 .
C4 C6' 1.474(8) .
C4 C5 1.496(9) .
C4 C7 1.521(8) .
C4 C5' 1.528(9) .
C4 C6 1.562(8) .
C4 C7' 1.584(8) .
C5 H5A 0.9800 .
C5 H5B 0.9800 .
C5 H5C 0.9800 .
C6 H6A 0.9800 .
C6 H6B 0.9800 .
C6 H6C 0.9800 .
C7 H7A 0.9800 .
C7 H7B 0.9800 .
C7 H7C 0.9800 .
C5' H5D 0.9800 .
C5' H5E 0.9800 .
C5' H5F 0.9800 .
C6' H6D 0.9800 .
C6' H6E 0.9800 .
C6' H6F 0.9800 .
C7' H7D 0.9800 .
C7' H7E 0.9800 .
C7' H7F 0.9800 .

loop_
_geom_torsion_atom_site_label_1
_geom_torsion_atom_site_label_2
_geom_torsion_atom_site_label_3
_geom_torsion_atom_site_label_4
_geom_torsion
_geom_torsion_site_symmetry_1
_geom_torsion_site_symmetry_4
N1 Ni1 P1 O1 -174.47(11) 14_445 .
N1 Ni1 P1 O1 5.53(11) . .
P1 Ni1 P1 O1 -174.47(11) 14_445 .
N1 Ni1 P1 O1 5.53(11) 14_445 8_544
N1 Ni1 P1 O1 -174.47(11) . 8_544
P1 Ni1 P1 O1 5.53(11) 14_445 8_544
N1 Ni1 P1 C4 94.75(13) 14_445 .
N1 Ni1 P1 C4 -85.25(13) . .
P1 Ni1 P1 C4 94.75(13) 14_445 .
N1 Ni1 P1 C4 -85.25(13) 14_445 8_544
N1 Ni1 P1 C4 94.75(13) . 8_544
P1 Ni1 P1 C4 -85.25(13) 14_445 8_544
O1 P1 O1 C1 173.2(3) 8_544 .
C4 P1 O1 C1 114.8(3) . .
C4 P1 O1 C1 -128.4(3) 8_544 .
Ni1 P1 O1 C1 -6.8(3) . .
N1 Ni1 N1 C1 0(100) 14_445 11_454
P1 Ni1 N1 C1 174.56(19) . 11_454
P1 Ni1 N1 C1 -5.44(19) 14_445 11_454
N1 Ni1 N1 C1 0(100) 14_445 .
P1 Ni1 N1 C1 -5.44(19) . .
P1 Ni1 N1 C1 174.56(19) 14_445 .
P1 O1 C1 N1 4.4(5) . .
P1 O1 C1 C2 -174.7(3) . .
C1 N1 C1 O1 -178.1(4) 11_454 .
Ni1 N1 C1 O1 1.9(4) . .
C1 N1 C1 C2 0.9(3) 11_454 .
Ni1 N1 C1 C2 -179.1(3) . .
O1 C1 C2 C3 177.2(3) . .
N1 C1 C2 C3 -1.8(5) . .
C1 C2 C3 C2 0.9(3) . 11_454
O1 P1 C4 C6' 129.0(5) . .
O1 P1 C4 C6' -48.8(5) 8_544 .
C4 P1 C4 C6' 40.5(4) 8_544 .
Ni1 P1 C4 C6' -139.5(4) . .
O1 P1 C4 C5 -76.3(4) . .
O1 P1 C4 C5 105.8(4) 8_544 .
C4 P1 C4 C5 -164.9(5) 8_544 .
Ni1 P1 C4 C5 15.1(5) . .
O1 P1 C4 C7 47.5(4) . .
O1 P1 C4 C7 -130.3(4) 8_544 .
C4 P1 C4 C7 -41.0(4) 8_544 .
Ni1 P1 C4 C7 139.0(4) . .
O1 P1 C4 C5' -105.5(4) . .
O1 P1 C4 C5' 76.7(4) 8_544 .
C4 P1 C4 C5' 166.0(5) 8_544 .
Ni1 P1 C4 C5' -14.0(5) . .
O1 P1 C4 C6 167.5(5) . .
O1 P1 C4 C6 -10.3(5) 8_544 .
C4 P1 C4 C6 79.0(5) 8_544 .
Ni1 P1 C4 C6 -101.0(5) . .
O1 P1 C4 C7' 7.2(4) . .
O1 P1 C4 C7' -170.7(4) 8_544 .
C4 P1 C4 C7' -81.4(4) 8_544 .
Ni1 P1 C4 C7' 98.6(4) . .
